data_4078479
loop_
_publ_author_name
'Jian, Zhongbao'
'Petrov, Alex R.'
'Hangaly, Noa K.'
'Li, Shihui'
'Rong, Weifeng'
'Mou, Zehuai'
'Rufanov, Konstantin A.'
'Harms, Klaus'
'Sundermeyer, J\"org'
'Cui, Dongmei'

_publ_section_title
;
 Phosphazene-Functionalized Cyclopentadienyl and Its Derivatives Ligated
 Rare-Earth Metal Alkyl Complexes: Synthesis, Structures, and Catalysis on
 Ethylene Polymerization
;
_journal_issue 11
_journal_name_full Organometallics
_journal_page_first 4267
_journal_paper_doi 10.1021/om300263p
_journal_volume 31
_journal_year 2012
_chemical_formula_moiety 'C41 H61 N O P Si2 Sm'
_chemical_formula_sum 'C41 H61 N O P Si2 Sm'
_chemical_formula_weight 821.41
_chemical_name_systematic
; 
 ? 
;
_space_group_IT_number 2
_symmetry_cell_setting triclinic
_symmetry_space_group_name_Hall '-P 1'
_symmetry_space_group_name_H-M 'P -1'
_atom_sites_solution_hydrogens geom
_atom_sites_solution_primary direct
_atom_sites_solution_secondary difmap
_audit_creation_method SHELXL-97
_cell_angle_alpha 102.768(7)
_cell_angle_beta 103.164(6)
_cell_angle_gamma 100.469(7)
_cell_formula_units_Z 2
_cell_length_a 10.4379(8)
_cell_length_b 11.3382(10)
_cell_length_c 18.9312(15)
_cell_measurement_reflns_used 8210
_cell_measurement_temperature 100(2)
_cell_measurement_theta_max 25.55
_cell_measurement_theta_min 1.93
_cell_volume 2063.1(3)
_computing_cell_refinement 'STOE X-AREA'
_computing_data_collection 'STOE X-AREA'
_computing_data_reduction 'STOE X-AREA'
_computing_structure_refinement 'SHELXL-97 (Sheldrick, 1997)'
_computing_structure_solution SIR-92
_diffrn_ambient_temperature 100(2)
_diffrn_measured_fraction_theta_full 0.994
_diffrn_measured_fraction_theta_max 0.994
_diffrn_measurement_device_type 'STOE IPDS2'
_diffrn_radiation_monochromator graphite
_diffrn_radiation_source 'fine-focus sealed tube'
_diffrn_radiation_type MoK\a
_diffrn_radiation_wavelength 0.71069
_diffrn_reflns_av_R_equivalents 0.1117
_diffrn_reflns_av_sigmaI/netI 0.2151
_diffrn_reflns_limit_h_max 12
_diffrn_reflns_limit_h_min -12
_diffrn_reflns_limit_k_max 12
_diffrn_reflns_limit_k_min -13
_diffrn_reflns_limit_l_max 21
_diffrn_reflns_limit_l_min -22
_diffrn_reflns_number 17237
_diffrn_reflns_theta_full 25.00
_diffrn_reflns_theta_max 25.55
_diffrn_reflns_theta_min 1.93
_exptl_absorpt_coefficient_mu 1.550
_exptl_absorpt_correction_T_max 0.8801
_exptl_absorpt_correction_T_min 0.7327
_exptl_absorpt_correction_type multi-scan
_exptl_absorpt_process_details 'PLATON (Spek, Blessing)'
_exptl_crystal_colour yellow
_exptl_crystal_density_diffrn 1.322
_exptl_crystal_density_method 'not measured'
_exptl_crystal_description plate
_exptl_crystal_F_000 854
_exptl_crystal_size_max 0.24
_exptl_crystal_size_mid 0.20
_exptl_crystal_size_min 0.04
_refine_diff_density_max 1.086
_refine_diff_density_min -2.109
_refine_diff_density_rms 0.116
_refine_ls_extinction_method none
_refine_ls_goodness_of_fit_ref 0.712
_refine_ls_hydrogen_treatment constr
_refine_ls_matrix_type full
_refine_ls_number_parameters 434
_refine_ls_number_reflns 7674
_refine_ls_number_restraints 0
_refine_ls_restrained_S_all 0.712
_refine_ls_R_factor_all 0.1000
_refine_ls_R_factor_gt 0.0480
_refine_ls_shift/su_max 0.001
_refine_ls_shift/su_mean 0.000
_refine_ls_structure_factor_coef Fsqd
_refine_ls_weighting_details 'calc w=1/[\s^2^(Fo^2^)+(0.0237P)^2^+0.0000P] where P=(Fo^2^+2Fc^2^)/3'
_refine_ls_weighting_scheme calc
_refine_ls_wR_factor_gt 0.0884
_refine_ls_wR_factor_ref 0.0973
_reflns_number_gt 4068
_reflns_number_total 7674
_reflns_threshold_expression >2sigma(I)
_cod_data_source_file om300263p_si_002.cif
_cod_data_source_block 2d
_cod_database_code 4078479

loop_
_symmetry_equiv_pos_as_xyz
'x, y, z'
'-x, -y, -z'

loop_
_atom_site_label
_atom_site_type_symbol
_atom_site_fract_x
_atom_site_fract_y
_atom_site_fract_z
_atom_site_U_iso_or_equiv
_atom_site_adp_type
_atom_site_occupancy
_atom_site_symmetry_multiplicity
_atom_site_calc_flag
_atom_site_refinement_flags
C1 C 0.1482(6) 0.1192(6) 0.6621(4) 0.0272(17) Uani 1 1 d .
C2 C 0.0351(6) 0.0411(6) 0.6717(4) 0.0292(17) Uani 1 1 d .
H2 H -0.0571 0.0291 0.6448 0.035 Uiso 1 1 calc R
C3 C 0.0823(7) -0.0154(6) 0.7275(4) 0.0281(18) Uani 1 1 d .
H3 H 0.0278 -0.0720 0.7455 0.034 Uiso 1 1 calc R
C4 C 0.2236(7) 0.0259(6) 0.7523(4) 0.0298(18) Uani 1 1 d .
H4 H 0.2812 0.0007 0.7897 0.036 Uiso 1 1 calc R
C5 C 0.2662(6) 0.1078(6) 0.7144(4) 0.0287(18) Uani 1 1 d .
H5 H 0.3575 0.1499 0.7214 0.034 Uiso 1 1 calc R
C6 C -0.0221(6) 0.2248(6) 0.5638(4) 0.0270(17) Uani 1 1 d .
C7 C -0.1305(6) 0.2395(7) 0.5960(5) 0.0367(19) Uani 1 1 d .
H7 H -0.1164 0.2623 0.6491 0.044 Uiso 1 1 calc R
C8 C -0.2612(6) 0.2185(7) 0.5452(5) 0.039(2) Uani 1 1 d .
H8 H -0.3364 0.2262 0.5646 0.046 Uiso 1 1 calc R
C9 C -0.2801(7) 0.1877(7) 0.4696(4) 0.037(2) Uani 1 1 d .
H9 H -0.3678 0.1769 0.4370 0.045 Uiso 1 1 calc R
C10 C -0.1742(6) 0.1717(7) 0.4391(4) 0.0349(19) Uani 1 1 d .
H10 H -0.1888 0.1471 0.3860 0.042 Uiso 1 1 calc R
C11 C -0.0454(6) 0.1925(7) 0.4879(4) 0.0347(19) Uani 1 1 d .
H11 H 0.0284 0.1836 0.4673 0.042 Uiso 1 1 calc R
C12 C 0.2531(6) 0.2655(7) 0.5658(4) 0.0344(19) Uani 1 1 d .
C13 C 0.3058(6) 0.1639(7) 0.5386(4) 0.0363(19) Uani 1 1 d .
H13 H 0.2947 0.0927 0.5573 0.044 Uiso 1 1 calc R
C14 C 0.3752(7) 0.1700(8) 0.4833(5) 0.041(2) Uani 1 1 d .
H14 H 0.4107 0.1022 0.4640 0.050 Uiso 1 1 calc R
C15 C 0.3916(7) 0.2750(8) 0.4572(4) 0.042(2) Uani 1 1 d .
H15 H 0.4387 0.2792 0.4200 0.051 Uiso 1 1 calc R
C16 C 0.3399(7) 0.3736(8) 0.4847(5) 0.044(2) Uani 1 1 d .
H16 H 0.3523 0.4454 0.4666 0.052 Uiso 1 1 calc R
C17 C 0.2699(6) 0.3691(7) 0.5386(4) 0.0343(19) Uani 1 1 d .
H17 H 0.2337 0.4370 0.5568 0.041 Uiso 1 1 calc R
C18 C 0.2532(6) 0.4871(6) 0.7113(4) 0.0276(17) Uani 1 1 d .
C19 C 0.1780(6) 0.5804(6) 0.7136(4) 0.0318(18) Uani 1 1 d .
C20 C 0.2435(7) 0.7028(7) 0.7240(5) 0.038(2) Uani 1 1 d .
H20 H 0.1911 0.7631 0.7241 0.046 Uiso 1 1 calc R
C21 C 0.3805(7) 0.7419(7) 0.7341(5) 0.042(2) Uani 1 1 d .
H21 H 0.4231 0.8269 0.7416 0.051 Uiso 1 1 calc R
C22 C 0.4551(7) 0.6495(7) 0.7327(4) 0.038(2) Uani 1 1 d .
H22 H 0.5498 0.6735 0.7388 0.045 Uiso 1 1 calc R
C23 C 0.3962(6) 0.5269(6) 0.7230(4) 0.0329(19) Uani 1 1 d .
C24 C 0.0261(6) 0.5462(7) 0.7045(5) 0.039(2) Uani 1 1 d .
H24 H 0.0007 0.4584 0.7073 0.047 Uiso 1 1 calc R
C25 C -0.0538(7) 0.5519(8) 0.6287(5) 0.052(3) Uani 1 1 d .
H25A H -0.0380 0.6387 0.6265 0.079 Uiso 1 1 calc R
H25B H -0.1507 0.5185 0.6216 0.079 Uiso 1 1 calc R
H25C H -0.0245 0.5022 0.5888 0.079 Uiso 1 1 calc R
C26 C -0.0105(7) 0.6320(8) 0.7704(5) 0.051(2) Uani 1 1 d .
H26A H 0.0541 0.6390 0.8185 0.077 Uiso 1 1 calc R
H26B H -0.1025 0.5956 0.7714 0.077 Uiso 1 1 calc R
H26C H -0.0059 0.7150 0.7625 0.077 Uiso 1 1 calc R
C27 C 0.4873(7) 0.4333(7) 0.7260(4) 0.034(2) Uani 1 1 d .
H27 H 0.4278 0.3468 0.7048 0.041 Uiso 1 1 calc R
C28 C 0.5886(7) 0.4511(8) 0.6788(5) 0.046(2) Uani 1 1 d .
H28A H 0.5391 0.4481 0.6275 0.070 Uiso 1 1 calc R
H28B H 0.6368 0.3844 0.6767 0.070 Uiso 1 1 calc R
H28C H 0.6541 0.5321 0.7022 0.070 Uiso 1 1 calc R
C29 C 0.5646(8) 0.4487(9) 0.8078(5) 0.057(3) Uani 1 1 d .
H29A H 0.6169 0.5353 0.8308 0.086 Uiso 1 1 calc R
H29B H 0.6263 0.3931 0.8089 0.086 Uiso 1 1 calc R
H29C H 0.4999 0.4275 0.8360 0.086 Uiso 1 1 calc R
C30 C 0.3005(7) 0.2412(7) 0.9162(4) 0.038(2) Uani 1 1 d .
H30A H 0.3766 0.2128 0.9006 0.046 Uiso 1 1 calc R
H30B H 0.3379 0.3291 0.9466 0.046 Uiso 1 1 calc R
C31 C 0.1394(9) 0.2190(11) 1.0308(6) 0.087(4) Uani 1 1 d .
H31A H 0.1736 0.3095 1.0515 0.130 Uiso 1 1 calc R
H31B H 0.1314 0.1808 1.0717 0.130 Uiso 1 1 calc R
H31C H 0.0501 0.2002 0.9943 0.130 Uiso 1 1 calc R
C32 C 0.1846(9) -0.0157(9) 0.9344(6) 0.078(3) Uani 1 1 d .
H32A H 0.1015 -0.0256 0.8947 0.117 Uiso 1 1 calc R
H32B H 0.1627 -0.0582 0.9715 0.117 Uiso 1 1 calc R
H32C H 0.2494 -0.0520 0.9122 0.117 Uiso 1 1 calc R
C33 C 0.4123(7) 0.1640(8) 1.0612(5) 0.051(2) Uani 1 1 d .
H33A H 0.4837 0.1383 1.0402 0.077 Uiso 1 1 calc R
H33B H 0.3857 0.1087 1.0913 0.077 Uiso 1 1 calc R
H33C H 0.4463 0.2500 1.0933 0.077 Uiso 1 1 calc R
C34 C -0.0953(6) 0.2099(7) 0.8095(5) 0.039(2) Uani 1 1 d .
H34A H -0.0784 0.2383 0.8649 0.046 Uiso 1 1 calc R
H34B H -0.1256 0.2783 0.7911 0.046 Uiso 1 1 calc R
C35 C -0.2286(7) -0.0664(7) 0.7774(5) 0.048(2) Uani 1 1 d .
H35A H -0.2002 -0.0961 0.7321 0.072 Uiso 1 1 calc R
H35B H -0.3143 -0.1223 0.7745 0.072 Uiso 1 1 calc R
H35C H -0.1588 -0.0653 0.8222 0.072 Uiso 1 1 calc R
C1A C -0.3619(7) 0.0907(8) 0.6892(5) 0.048(2) Uani 1 1 d .
H1AA H -0.3867 0.1704 0.6911 0.073 Uiso 1 1 calc R
H1AB H -0.4443 0.0234 0.6753 0.073 Uiso 1 1 calc R
H1AC H -0.3117 0.0749 0.6516 0.073 Uiso 1 1 calc R
C1B C -0.3618(6) 0.1223(7) 0.8505(5) 0.039(2) Uani 1 1 d .
H1BA H -0.3135 0.1179 0.9003 0.059 Uiso 1 1 calc R
H1BB H -0.4471 0.0576 0.8309 0.059 Uiso 1 1 calc R
H1BC H -0.3813 0.2045 0.8547 0.059 Uiso 1 1 calc R
C38 C 0.2981(7) 0.5560(7) 0.8999(4) 0.037(2) Uani 1 1 d .
H38A H 0.2979 0.6158 0.8688 0.045 Uiso 1 1 calc R
H38B H 0.3728 0.5146 0.8958 0.045 Uiso 1 1 calc R
C39 C 0.3136(8) 0.6201(11) 0.9789(6) 0.079(3) Uani 1 1 d .
H39A H 0.3642 0.5790 1.0130 0.095 Uiso 1 1 calc R
H39B H 0.3641 0.7082 0.9912 0.095 Uiso 1 1 calc R
C40 C 0.1810(9) 0.6132(9) 0.9874(6) 0.076(3) Uani 1 1 d .
H40A H 0.1472 0.6848 0.9758 0.091 Uiso 1 1 calc R
H40B H 0.1802 0.6127 1.0396 0.091 Uiso 1 1 calc R
C41 C 0.0968(7) 0.4940(8) 0.9327(5) 0.050(2) Uani 1 1 d .
H41A H 0.0866 0.4270 0.9583 0.060 Uiso 1 1 calc R
H41B H 0.0055 0.5034 0.9094 0.060 Uiso 1 1 calc R
N1 N 0.1916(5) 0.3609(5) 0.7038(3) 0.0275(14) Uani 1 1 d .
O1 O 0.1672(4) 0.4638(4) 0.8754(3) 0.0335(13) Uani 1 1 d .
Si1 Si 0.2611(2) 0.1543(2) 0.98215(14) 0.0460(6) Uani 1 1 d .
Si2 Si -0.25292(19) 0.0970(2) 0.78401(13) 0.0344(6) Uani 1 1 d .
P1 P 0.14663(16) 0.25105(17) 0.62781(11) 0.0284(5) Uani 1 1 d .
Sm1 Sm 0.14053(4) 0.24711(4) 0.79902(3) 0.02754(12) Uani 1 1 d .

loop_
_atom_site_aniso_label
_atom_site_aniso_U_11
_atom_site_aniso_U_22
_atom_site_aniso_U_33
_atom_site_aniso_U_23
_atom_site_aniso_U_13
_atom_site_aniso_U_12
C1 0.032(4) 0.021(4) 0.034(5) 0.007(3) 0.013(3) 0.014(3)
C2 0.026(3) 0.029(4) 0.038(5) 0.009(4) 0.014(3) 0.014(3)
C3 0.038(4) 0.019(4) 0.035(5) 0.009(4) 0.018(3) 0.011(3)
C4 0.040(4) 0.026(4) 0.027(5) 0.005(4) 0.011(3) 0.020(3)
C5 0.026(4) 0.020(4) 0.039(5) 0.002(4) 0.010(3) 0.010(3)
C6 0.032(4) 0.027(4) 0.026(5) 0.005(4) 0.014(3) 0.013(3)
C7 0.036(4) 0.048(5) 0.039(5) 0.021(4) 0.020(4) 0.020(4)
C8 0.020(3) 0.053(5) 0.049(6) 0.015(4) 0.012(3) 0.019(4)
C9 0.032(4) 0.054(5) 0.031(5) 0.013(4) 0.010(3) 0.022(4)
C10 0.032(4) 0.043(5) 0.036(5) 0.014(4) 0.014(3) 0.014(3)
C11 0.033(4) 0.041(5) 0.040(5) 0.015(4) 0.020(4) 0.017(4)
C12 0.029(4) 0.042(5) 0.043(5) 0.019(4) 0.015(3) 0.019(3)
C13 0.033(4) 0.043(5) 0.040(5) 0.019(4) 0.012(3) 0.015(4)
C14 0.035(4) 0.062(6) 0.042(6) 0.021(5) 0.023(4) 0.025(4)
C15 0.031(4) 0.070(7) 0.034(5) 0.013(5) 0.019(4) 0.019(4)
C16 0.035(4) 0.059(6) 0.046(6) 0.027(5) 0.012(4) 0.017(4)
C17 0.030(4) 0.048(5) 0.035(5) 0.019(4) 0.014(3) 0.017(4)
C18 0.033(4) 0.021(4) 0.036(5) 0.012(4) 0.013(3) 0.013(3)
C19 0.032(4) 0.023(4) 0.043(5) 0.012(4) 0.009(3) 0.013(3)
C20 0.033(4) 0.033(5) 0.059(6) 0.021(4) 0.017(4) 0.019(3)
C21 0.046(4) 0.031(5) 0.062(6) 0.025(4) 0.022(4) 0.017(4)
C22 0.033(4) 0.031(5) 0.052(6) 0.013(4) 0.011(4) 0.017(3)
C23 0.036(4) 0.023(4) 0.047(5) 0.015(4) 0.014(3) 0.016(3)
C24 0.030(4) 0.034(5) 0.061(6) 0.018(4) 0.014(4) 0.016(3)
C25 0.038(5) 0.064(7) 0.065(7) 0.034(6) 0.012(4) 0.020(4)
C26 0.044(4) 0.055(6) 0.071(7) 0.029(5) 0.024(4) 0.025(4)
C27 0.033(4) 0.032(5) 0.050(6) 0.019(4) 0.016(4) 0.021(3)
C28 0.042(4) 0.062(6) 0.051(6) 0.024(5) 0.024(4) 0.027(4)
C29 0.067(6) 0.079(7) 0.045(6) 0.025(5) 0.019(5) 0.052(5)
C30 0.041(4) 0.045(5) 0.035(5) 0.012(4) 0.011(4) 0.024(4)
C31 0.067(6) 0.159(12) 0.085(9) 0.085(9) 0.050(6) 0.052(7)
C32 0.085(7) 0.068(8) 0.065(8) 0.040(6) -0.005(6) -0.016(6)
C33 0.049(5) 0.056(6) 0.048(6) 0.015(5) 0.012(4) 0.013(4)
C34 0.036(4) 0.044(5) 0.044(5) 0.018(4) 0.015(4) 0.015(4)
C35 0.038(4) 0.042(6) 0.076(7) 0.024(5) 0.031(4) 0.013(4)
C1A 0.033(4) 0.064(6) 0.058(6) 0.022(5) 0.020(4) 0.019(4)
C1B 0.031(4) 0.037(5) 0.053(6) 0.011(4) 0.017(4) 0.013(3)
C38 0.037(4) 0.036(5) 0.041(6) 0.005(4) 0.014(4) 0.015(4)
C39 0.050(5) 0.105(9) 0.061(8) -0.013(6) 0.025(5) -0.001(5)
C40 0.067(6) 0.068(8) 0.073(8) -0.021(6) 0.044(6) -0.010(5)
C41 0.046(5) 0.059(6) 0.053(6) 0.012(5) 0.031(4) 0.015(4)
N1 0.029(3) 0.018(3) 0.043(4) 0.014(3) 0.015(3) 0.012(2)
O1 0.035(3) 0.034(3) 0.037(3) 0.010(3) 0.018(2) 0.012(2)
Si1 0.0389(12) 0.0582(17) 0.0487(17) 0.0317(14) 0.0106(11) 0.0122(11)
Si2 0.0329(11) 0.0361(14) 0.0405(15) 0.0115(11) 0.0158(10) 0.0158(10)
P1 0.0274(9) 0.0301(12) 0.0361(13) 0.0143(10) 0.0137(8) 0.0152(8)
Sm1 0.02808(18) 0.0285(2) 0.0338(2) 0.01271(17) 0.01292(15) 0.01549(15)

loop_
_atom_type_symbol
_atom_type_description
_atom_type_scat_dispersion_real
_atom_type_scat_dispersion_imag
_atom_type_scat_source
C C 0.0033 0.0016 'International Tables Vol C Tables 4.2.6.8 and 6.1.1.4'
H H 0.0000 0.0000 'International Tables Vol C Tables 4.2.6.8 and 6.1.1.4'
N N 0.0061 0.0033 'International Tables Vol C Tables 4.2.6.8 and 6.1.1.4'
O O 0.0106 0.0060 'International Tables Vol C Tables 4.2.6.8 and 6.1.1.4'
Si Si 0.0817 0.0704 'International Tables Vol C Tables 4.2.6.8 and 6.1.1.4'
P P 0.1023 0.0942 'International Tables Vol C Tables 4.2.6.8 and 6.1.1.4'
Sm Sm -0.1638 3.4418 'International Tables Vol C Tables 4.2.6.8 and 6.1.1.4'

loop_
_geom_angle_atom_site_label_1
_geom_angle_atom_site_label_2
_geom_angle_atom_site_label_3
_geom_angle
C2 C1 C5 106.4(6)
C2 C1 P1 126.1(4)
C5 C1 P1 122.3(5)
C2 C1 Sm1 79.0(4)
C5 C1 Sm1 75.1(4)
P1 C1 Sm1 91.7(3)
C3 C2 C1 108.2(6)
C3 C2 Sm1 78.6(4)
C1 C2 Sm1 71.3(4)
C3 C2 H2 125.9
C1 C2 H2 125.9
Sm1 C2 H2 116.2
C2 C3 C4 108.0(6)
C2 C3 Sm1 73.0(4)
C4 C3 Sm1 74.0(4)
C2 C3 H3 126.0
C4 C3 H3 126.0
Sm1 C3 H3 118.9
C5 C4 C3 109.5(6)
C5 C4 Sm1 71.2(4)
C3 C4 Sm1 77.6(4)
C5 C4 H4 125.2
C3 C4 H4 125.2
Sm1 C4 H4 117.7
C4 C5 C1 107.9(6)
C4 C5 Sm1 80.3(4)
C1 C5 Sm1 74.1(4)
C4 C5 H5 126.1
C1 C5 H5 126.1
Sm1 C5 H5 112.0
C11 C6 C7 120.1(6)
C11 C6 P1 122.1(5)
C7 C6 P1 117.9(6)
C6 C7 C8 117.1(7)
C6 C7 H7 121.5
C8 C7 H7 121.5
C9 C8 C7 121.1(7)
C9 C8 H8 119.5
C7 C8 H8 119.5
C8 C9 C10 121.2(6)
C8 C9 H9 119.4
C10 C9 H9 119.4
C9 C10 C11 118.5(7)
C9 C10 H10 120.7
C11 C10 H10 120.7
C6 C11 C10 122.1(7)
C6 C11 H11 119.0
C10 C11 H11 119.0
C17 C12 C13 120.4(7)
C17 C12 P1 120.1(5)
C13 C12 P1 119.1(6)
C14 C13 C12 118.9(7)
C14 C13 H13 120.6
C12 C13 H13 120.6
C15 C14 C13 119.8(7)
C15 C14 H14 120.1
C13 C14 H14 120.1
C16 C15 C14 120.5(7)
C16 C15 H15 119.8
C14 C15 H15 119.8
C15 C16 C17 120.7(7)
C15 C16 H16 119.6
C17 C16 H16 119.6
C12 C17 C16 119.8(7)
C12 C17 H17 120.1
C16 C17 H17 120.1
N1 C18 C19 121.8(6)
N1 C18 C23 120.6(5)
C19 C18 C23 117.4(6)
C20 C19 C18 119.7(6)
C20 C19 C24 119.7(5)
C18 C19 C24 120.6(6)
C21 C20 C19 123.4(6)
C21 C20 H20 118.3
C19 C20 H20 118.3
C20 C21 C22 116.8(7)
C20 C21 H21 121.6
C22 C21 H21 121.6
C23 C22 C21 122.6(7)
C23 C22 H22 118.7
C21 C22 H22 118.7
C22 C23 C18 120.1(5)
C22 C23 C27 118.9(6)
C18 C23 C27 121.0(6)
C25 C24 C19 111.3(7)
C25 C24 C26 111.2(6)
C19 C24 C26 110.7(6)
C25 C24 H24 107.8
C19 C24 H24 107.8
C26 C24 H24 107.8
C24 C25 H25A 109.5
C24 C25 H25B 109.5
H25A C25 H25B 109.5
C24 C25 H25C 109.5
H25A C25 H25C 109.5
H25B C25 H25C 109.5
C24 C26 H26A 109.5
C24 C26 H26B 109.5
H26A C26 H26B 109.5
C24 C26 H26C 109.5
H26A C26 H26C 109.5
H26B C26 H26C 109.5
C29 C27 C28 109.8(6)
C29 C27 C23 109.9(6)
C28 C27 C23 111.5(6)
C29 C27 H27 108.5
C28 C27 H27 108.5
C23 C27 H27 108.5
C27 C28 H28A 109.5
C27 C28 H28B 109.5
H28A C28 H28B 109.5
C27 C28 H28C 109.5
H28A C28 H28C 109.5
H28B C28 H28C 109.5
C27 C29 H29A 109.5
C27 C29 H29B 109.5
H29A C29 H29B 109.5
C27 C29 H29C 109.5
H29A C29 H29C 109.5
H29B C29 H29C 109.5
Si1 C30 Sm1 126.4(4)
Si1 C30 H30A 105.7
Sm1 C30 H30A 105.7
Si1 C30 H30B 105.7
Sm1 C30 H30B 105.7
H30A C30 H30B 106.2
Si1 C31 H31A 109.5
Si1 C31 H31B 109.5
H31A C31 H31B 109.5
Si1 C31 H31C 109.5
H31A C31 H31C 109.5
H31B C31 H31C 109.5
Si1 C32 H32A 109.5
Si1 C32 H32B 109.5
H32A C32 H32B 109.5
Si1 C32 H32C 109.5
H32A C32 H32C 109.5
H32B C32 H32C 109.5
Si1 C33 H33A 109.5
Si1 C33 H33B 109.5
H33A C33 H33B 109.5
Si1 C33 H33C 109.5
H33A C33 H33C 109.5
H33B C33 H33C 109.5
Si2 C34 Sm1 144.7(4)
Si2 C34 H34A 100.7
Sm1 C34 H34A 100.7
Si2 C34 H34B 100.7
Sm1 C34 H34B 100.7
H34A C34 H34B 104.4
Si2 C35 H35A 109.5
Si2 C35 H35B 109.5
H35A C35 H35B 109.5
Si2 C35 H35C 109.5
H35A C35 H35C 109.5
H35B C35 H35C 109.5
Si2 C1A H1AA 109.5
Si2 C1A H1AB 109.5
H1AA C1A H1AB 109.5
Si2 C1A H1AC 109.5
H1AA C1A H1AC 109.5
H1AB C1A H1AC 109.5
Si2 C1B H1BA 109.5
Si2 C1B H1BB 109.5
H1BA C1B H1BB 109.5
Si2 C1B H1BC 109.5
H1BA C1B H1BC 109.5
H1BB C1B H1BC 109.5
O1 C38 C39 105.1(6)
O1 C38 H38A 110.7
C39 C38 H38A 110.7
O1 C38 H38B 110.7
C39 C38 H38B 110.7
H38A C38 H38B 108.8
C40 C39 C38 107.1(8)
C40 C39 H39A 110.3
C38 C39 H39A 110.3
C40 C39 H39B 110.3
C38 C39 H39B 110.3
H39A C39 H39B 108.6
C39 C40 C41 104.8(8)
C39 C40 H40A 110.8
C41 C40 H40A 110.8
C39 C40 H40B 110.8
C41 C40 H40B 110.8
H40A C40 H40B 108.9
O1 C41 C40 106.7(6)
O1 C41 H41A 110.4
C40 C41 H41A 110.4
O1 C41 H41B 110.4
C40 C41 H41B 110.4
H41A C41 H41B 108.6
C18 N1 P1 125.1(5)
C18 N1 Sm1 132.3(5)
P1 N1 Sm1 102.4(3)
C41 O1 C38 107.3(6)
C41 O1 Sm1 123.2(4)
C38 O1 Sm1 121.2(4)
C30 Si1 C32 112.2(4)
C30 Si1 C33 113.9(4)
C32 Si1 C33 106.5(4)
C30 Si1 C31 110.7(4)
C32 Si1 C31 108.5(5)
C33 Si1 C31 104.6(4)
C34 Si2 C1A 111.6(4)
C34 Si2 C1B 115.5(4)
C1A Si2 C1B 105.5(3)
C34 Si2 C35 112.0(3)
C1A Si2 C35 106.0(4)
C1B Si2 C35 105.5(4)
N1 P1 C1 101.8(3)
N1 P1 C12 114.7(3)
C1 P1 C12 113.4(3)
N1 P1 C6 118.4(3)
C1 P1 C6 107.1(3)
C12 P1 C6 101.7(3)
N1 P1 Sm1 49.2(2)
C1 P1 Sm1 55.8(2)
C12 P1 Sm1 145.2(2)
C6 P1 Sm1 113.1(2)
C30 Sm1 C34 110.6(2)
C30 Sm1 O1 81.7(2)
C34 Sm1 O1 85.3(2)
C30 Sm1 N1 127.6(2)
C34 Sm1 N1 117.0(2)
O1 Sm1 N1 81.66(17)
C30 Sm1 C1 121.1(2)
C34 Sm1 C1 110.8(2)
O1 Sm1 C1 141.14(18)
N1 Sm1 C1 59.48(19)
C30 Sm1 C5 90.6(2)
C34 Sm1 C5 132.2(2)
O1 Sm1 C5 141.49(19)
N1 Sm1 C5 73.48(19)
C1 Sm1 C5 30.82(18)
C30 Sm1 C2 122.7(2)
C34 Sm1 C2 84.5(2)
O1 Sm1 C2 155.56(16)
N1 Sm1 C2 83.3(2)
C1 Sm1 C2 29.72(19)
C5 Sm1 C2 48.91(19)
C30 Sm1 C4 77.3(2)
C34 Sm1 C4 113.7(2)
O1 Sm1 C4 155.59(17)
N1 Sm1 C4 101.46(19)
C1 Sm1 C4 48.37(19)
C5 Sm1 C4 28.44(19)
C2 Sm1 C4 47.31(18)
C30 Sm1 C3 95.4(2)
C34 Sm1 C3 87.0(2)
O1 Sm1 C3 170.10(19)
N1 Sm1 C3 107.4(2)
C1 Sm1 C3 48.1(2)
C5 Sm1 C3 47.5(2)
C2 Sm1 C3 28.40(19)
C4 Sm1 C3 28.37(18)
C30 Sm1 P1 137.57(17)
C34 Sm1 P1 111.09(18)
O1 Sm1 P1 109.07(12)
N1 Sm1 P1 28.39(13)
C1 Sm1 P1 32.54(14)
C5 Sm1 P1 54.98(15)
C2 Sm1 P1 55.01(15)
C4 Sm1 P1 79.39(15)
C3 Sm1 P1 79.49(15)

loop_
_geom_bond_atom_site_label_1
_geom_bond_atom_site_label_2
_geom_bond_distance
C1 C2 1.415(9)
C1 C5 1.439(8)
C1 P1 1.758(6)
C1 Sm1 2.702(7)
C2 C3 1.394(9)
C2 Sm1 2.801(7)
C2 H2 0.9500
C3 C4 1.397(9)
C3 Sm1 2.872(7)
C3 H3 0.9500
C4 C5 1.365(9)
C4 Sm1 2.826(6)
C4 H4 0.9500
C5 Sm1 2.715(7)
C5 H5 0.9500
C6 C11 1.353(9)
C6 C7 1.420(9)
C6 P1 1.827(6)
C7 C8 1.423(9)
C7 H7 0.9500
C8 C9 1.354(10)
C8 H8 0.9500
C9 C10 1.381(9)
C9 H9 0.9500
C10 C11 1.392(9)
C10 H10 0.9500
C11 H11 0.9500
C12 C17 1.381(9)
C12 C13 1.411(9)
C12 P1 1.804(7)
C13 C14 1.409(10)
C13 H13 0.9500
C14 C15 1.384(10)
C14 H14 0.9500
C15 C16 1.380(10)
C15 H15 0.9500
C16 C17 1.389(10)
C16 H16 0.9500
C17 H17 0.9500
C18 N1 1.420(8)
C18 C19 1.426(8)
C18 C23 1.429(9)
C19 C20 1.380(9)
C19 C24 1.522(9)
C20 C21 1.373(9)
C20 H20 0.9500
C21 C22 1.413(9)
C21 H21 0.9500
C22 C23 1.367(9)
C22 H22 0.9500
C23 C27 1.550(8)
C24 C25 1.508(10)
C24 C26 1.569(11)
C24 H24 1.0000
C25 H25A 0.9800
C25 H25B 0.9800
C25 H25C 0.9800
C26 H26A 0.9800
C26 H26B 0.9800
C26 H26C 0.9800
C27 C29 1.530(10)
C27 C28 1.546(10)
C27 H27 1.0000
C28 H28A 0.9800
C28 H28B 0.9800
C28 H28C 0.9800
C29 H29A 0.9800
C29 H29B 0.9800
C29 H29C 0.9800
C30 Si1 1.824(8)
C30 Sm1 2.477(7)
C30 H30A 0.9900
C30 H30B 0.9900
C31 Si1 1.890(9)
C31 H31A 0.9800
C31 H31B 0.9800
C31 H31C 0.9800
C32 Si1 1.873(10)
C32 H32A 0.9800
C32 H32B 0.9800
C32 H32C 0.9800
C33 Si1 1.879(7)
C33 H33A 0.9800
C33 H33B 0.9800
C33 H33C 0.9800
C34 Si2 1.782(7)
C34 Sm1 2.482(6)
C34 H34A 0.9900
C34 H34B 0.9900
C35 Si2 1.897(8)
C35 H35A 0.9800
C35 H35B 0.9800
C35 H35C 0.9800
C1A Si2 1.872(8)
C1A H1AA 0.9800
C1A H1AB 0.9800
C1A H1AC 0.9800
C1B Si2 1.889(7)
C1B H1BA 0.9800
C1B H1BB 0.9800
C1B H1BC 0.9800
C38 O1 1.467(8)
C38 C39 1.469(11)
C38 H38A 0.9900
C38 H38B 0.9900
C39 C40 1.420(11)
C39 H39A 0.9900
C39 H39B 0.9900
C40 C41 1.486(11)
C40 H40A 0.9900
C40 H40B 0.9900
C41 O1 1.458(9)
C41 H41A 0.9900
C41 H41B 0.9900
N1 P1 1.590(6)
N1 Sm1 2.532(5)
O1 Sm1 2.490(5)
P1 Sm1 3.266(2)

loop_
_geom_torsion_atom_site_label_1
_geom_torsion_atom_site_label_2
_geom_torsion_atom_site_label_3
_geom_torsion_atom_site_label_4
_geom_torsion
C5 C1 C2 C3 0.0(8)
P1 C1 C2 C3 -154.6(6)
Sm1 C1 C2 C3 -70.7(5)
C5 C1 C2 Sm1 70.7(5)
P1 C1 C2 Sm1 -84.0(5)
C1 C2 C3 C4 -0.5(8)
Sm1 C2 C3 C4 -66.2(5)
C1 C2 C3 Sm1 65.7(5)
C2 C3 C4 C5 0.9(8)
Sm1 C3 C4 C5 -64.7(5)
C2 C3 C4 Sm1 65.6(5)
C3 C4 C5 C1 -0.8(8)
Sm1 C4 C5 C1 -69.7(5)
C3 C4 C5 Sm1 68.9(5)
C2 C1 C5 C4 0.5(8)
P1 C1 C5 C4 156.4(5)
Sm1 C1 C5 C4 74.0(5)
C2 C1 C5 Sm1 -73.5(5)
P1 C1 C5 Sm1 82.4(5)
C11 C6 C7 C8 0.1(10)
P1 C6 C7 C8 -179.9(5)
C6 C7 C8 C9 -0.9(11)
C7 C8 C9 C10 2.1(12)
C8 C9 C10 C11 -2.3(11)
C7 C6 C11 C10 -0.4(11)
P1 C6 C11 C10 179.6(5)
C9 C10 C11 C6 1.5(11)
C17 C12 C13 C14 -0.2(10)
P1 C12 C13 C14 172.5(5)
C12 C13 C14 C15 0.6(11)
C13 C14 C15 C16 -0.3(11)
C14 C15 C16 C17 -0.4(11)
C13 C12 C17 C16 -0.4(10)
P1 C12 C17 C16 -173.1(6)
C15 C16 C17 C12 0.8(11)
N1 C18 C19 C20 177.4(7)
C23 C18 C19 C20 2.5(10)
N1 C18 C19 C24 -2.8(11)
C23 C18 C19 C24 -177.8(7)
C18 C19 C20 C21 -1.5(12)
C24 C19 C20 C21 178.7(7)
C19 C20 C21 C22 0.7(12)
C20 C21 C22 C23 -1.0(12)
C21 C22 C23 C18 2.1(12)
C21 C22 C23 C27 -177.2(7)
N1 C18 C23 C22 -177.8(7)
C19 C18 C23 C22 -2.7(11)
N1 C18 C23 C27 1.5(10)
C19 C18 C23 C27 176.5(6)
C20 C19 C24 C25 72.3(9)
C18 C19 C24 C25 -107.5(8)
C20 C19 C24 C26 -51.9(9)
C18 C19 C24 C26 128.3(7)
C22 C23 C27 C29 76.2(9)
C18 C23 C27 C29 -103.1(8)
C22 C23 C27 C28 -45.9(10)
C18 C23 C27 C28 134.9(7)
O1 C38 C39 C40 -27.4(10)
C38 C39 C40 C41 30.9(12)
C39 C40 C41 O1 -22.7(11)
C19 C18 N1 P1 101.6(7)
C23 C18 N1 P1 -83.6(7)
C19 C18 N1 Sm1 -83.6(7)
C23 C18 N1 Sm1 91.2(7)
C40 C41 O1 C38 5.9(8)
C40 C41 O1 Sm1 154.3(6)
C39 C38 O1 C41 12.5(8)
C39 C38 O1 Sm1 -136.6(6)
Sm1 C30 Si1 C32 54.8(6)
Sm1 C30 Si1 C33 175.9(4)
Sm1 C30 Si1 C31 -66.6(6)
Sm1 C34 Si2 C1A -86.3(7)
Sm1 C34 Si2 C1B 153.1(6)
Sm1 C34 Si2 C35 32.3(8)
C18 N1 P1 C1 156.1(5)
Sm1 N1 P1 C1 -20.0(3)
C18 N1 P1 C12 33.2(5)
Sm1 N1 P1 C12 -142.9(2)
C18 N1 P1 C6 -86.9(5)
Sm1 N1 P1 C6 97.0(3)
C18 N1 P1 Sm1 176.1(5)
C2 C1 P1 N1 95.9(7)
C5 C1 P1 N1 -55.1(6)
Sm1 C1 P1 N1 18.3(3)
C2 C1 P1 C12 -140.4(6)
C5 C1 P1 C12 68.7(7)
Sm1 C1 P1 C12 142.0(3)
C2 C1 P1 C6 -29.1(7)
C5 C1 P1 C6 180.0(6)
Sm1 C1 P1 C6 -106.7(3)
C2 C1 P1 Sm1 77.6(6)
C5 C1 P1 Sm1 -73.4(6)
C17 C12 P1 N1 -58.9(6)
C13 C12 P1 N1 128.3(6)
C17 C12 P1 C1 -175.4(6)
C13 C12 P1 C1 11.9(7)
C17 C12 P1 C6 70.1(6)
C13 C12 P1 C6 -102.7(6)
C17 C12 P1 Sm1 -112.1(5)
C13 C12 P1 Sm1 75.1(8)
C11 C6 P1 N1 141.9(6)
C7 C6 P1 N1 -38.1(7)
C11 C6 P1 C1 -103.9(6)
C7 C6 P1 C1 76.1(6)
C11 C6 P1 C12 15.3(7)
C7 C6 P1 C12 -164.7(6)
C11 C6 P1 Sm1 -163.3(5)
C7 C6 P1 Sm1 16.7(6)
Si1 C30 Sm1 C34 27.6(5)
Si1 C30 Sm1 O1 109.3(5)
Si1 C30 Sm1 N1 -178.0(3)
Si1 C30 Sm1 C1 -104.5(4)
Si1 C30 Sm1 C5 -108.6(5)
Si1 C30 Sm1 C2 -69.4(5)
Si1 C30 Sm1 C4 -83.2(5)
Si1 C30 Sm1 C3 -61.2(5)
Si1 C30 Sm1 P1 -141.5(3)
Si2 C34 Sm1 C30 -101.0(7)
Si2 C34 Sm1 O1 179.7(7)
Si2 C34 Sm1 N1 101.6(7)
Si2 C34 Sm1 C1 36.2(7)
Si2 C34 Sm1 C5 9.8(8)
Si2 C34 Sm1 C2 21.9(7)
Si2 C34 Sm1 C4 -16.3(8)
Si2 C34 Sm1 C3 -6.4(7)
Si2 C34 Sm1 P1 71.1(7)
C41 O1 Sm1 C30 -79.1(5)
C38 O1 Sm1 C30 65.1(5)
C41 O1 Sm1 C34 32.6(5)
C38 O1 Sm1 C34 176.8(5)
C41 O1 Sm1 N1 150.8(5)
C38 O1 Sm1 N1 -65.0(5)
C41 O1 Sm1 C1 150.2(5)
C38 O1 Sm1 C1 -65.6(5)
C41 O1 Sm1 C5 -159.5(5)
C38 O1 Sm1 C5 -15.2(6)
C41 O1 Sm1 C2 98.2(7)
C38 O1 Sm1 C2 -117.6(5)
C41 O1 Sm1 C4 -109.8(6)
C38 O1 Sm1 C4 34.4(7)
C41 O1 Sm1 C3 -5.8(13)
C38 O1 Sm1 C3 138.4(10)
C41 O1 Sm1 P1 143.3(5)
C38 O1 Sm1 P1 -72.5(5)
C18 N1 Sm1 C30 -53.3(5)
P1 N1 Sm1 C30 122.3(3)
C18 N1 Sm1 C34 99.7(5)
P1 N1 Sm1 C34 -84.6(3)
C18 N1 Sm1 O1 19.4(4)
P1 N1 Sm1 O1 -164.9(2)
C18 N1 Sm1 C1 -161.0(5)
P1 N1 Sm1 C1 14.7(2)
C18 N1 Sm1 C5 -130.9(5)
P1 N1 Sm1 C5 44.8(2)
C18 N1 Sm1 C2 -180.0(5)
P1 N1 Sm1 C2 -4.3(2)
C18 N1 Sm1 C4 -136.0(5)
P1 N1 Sm1 C4 39.6(3)
C18 N1 Sm1 C3 -164.7(4)
P1 N1 Sm1 C3 11.0(3)
C18 N1 Sm1 P1 -175.7(6)
C2 C1 Sm1 C30 102.4(4)
C5 C1 Sm1 C30 -8.0(5)
P1 C1 Sm1 C30 -131.0(3)
C2 C1 Sm1 C34 -29.6(4)
C5 C1 Sm1 C34 -140.0(4)
P1 C1 Sm1 C34 97.0(3)
C2 C1 Sm1 O1 -138.8(3)
C5 C1 Sm1 O1 110.7(4)
P1 C1 Sm1 O1 -12.3(4)
C2 C1 Sm1 N1 -139.5(4)
C5 C1 Sm1 N1 110.1(4)
P1 C1 Sm1 N1 -12.92(19)
C2 C1 Sm1 C5 110.4(5)
P1 C1 Sm1 C5 -123.0(5)
C5 C1 Sm1 C2 -110.4(5)
P1 C1 Sm1 C2 126.5(4)
C2 C1 Sm1 C4 74.2(4)
C5 C1 Sm1 C4 -36.3(4)
P1 C1 Sm1 C4 -159.3(4)
C2 C1 Sm1 C3 35.8(3)
C5 C1 Sm1 C3 -74.6(4)
P1 C1 Sm1 C3 162.3(4)
C2 C1 Sm1 P1 -126.5(4)
C5 C1 Sm1 P1 123.0(5)
C4 C5 Sm1 C30 61.3(4)
C1 C5 Sm1 C30 173.2(4)
C4 C5 Sm1 C34 -57.7(5)
C1 C5 Sm1 C34 54.2(5)
C4 C5 Sm1 O1 138.6(4)
C1 C5 Sm1 O1 -109.5(4)
C4 C5 Sm1 N1 -169.4(4)
C1 C5 Sm1 N1 -57.5(4)
C4 C5 Sm1 C1 -111.8(6)
C4 C5 Sm1 C2 -73.8(4)
C1 C5 Sm1 C2 38.0(4)
C1 C5 Sm1 C4 111.8(6)
C4 C5 Sm1 C3 -35.4(4)
C1 C5 Sm1 C3 76.4(4)
C4 C5 Sm1 P1 -145.3(5)
C1 C5 Sm1 P1 -33.4(3)
C3 C2 Sm1 C30 17.3(5)
C1 C2 Sm1 C30 -96.6(4)
C3 C2 Sm1 C34 -93.7(4)
C1 C2 Sm1 C34 152.4(4)
C3 C2 Sm1 O1 -159.5(4)
C1 C2 Sm1 O1 86.6(5)
C3 C2 Sm1 N1 148.2(4)
C1 C2 Sm1 N1 34.3(3)
C3 C2 Sm1 C1 113.9(5)
C3 C2 Sm1 C5 74.3(4)
C1 C2 Sm1 C5 -39.6(3)
C3 C2 Sm1 C4 35.8(4)
C1 C2 Sm1 C4 -78.0(4)
C1 C2 Sm1 C3 -113.9(5)
C3 C2 Sm1 P1 145.7(4)
C1 C2 Sm1 P1 31.8(3)
C5 C4 Sm1 C30 -115.9(4)
C3 C4 Sm1 C30 128.2(5)
C5 C4 Sm1 C34 136.9(4)
C3 C4 Sm1 C34 21.0(5)
C5 C4 Sm1 O1 -84.7(6)
C3 C4 Sm1 O1 159.5(4)
C5 C4 Sm1 N1 10.4(4)
C3 C4 Sm1 N1 -105.5(4)
C5 C4 Sm1 C1 39.5(4)
C3 C4 Sm1 C1 -76.3(4)
C3 C4 Sm1 C5 -115.8(6)
C5 C4 Sm1 C2 80.0(4)
C3 C4 Sm1 C2 -35.9(4)
C5 C4 Sm1 C3 115.8(6)
C5 C4 Sm1 P1 28.4(4)
C3 C4 Sm1 P1 -87.5(4)
C2 C3 Sm1 C30 -165.4(4)
C4 C3 Sm1 C30 -50.3(4)
C2 C3 Sm1 C34 84.1(4)
C4 C3 Sm1 C34 -160.8(4)
C2 C3 Sm1 O1 122.4(10)
C4 C3 Sm1 O1 -122.5(10)
C2 C3 Sm1 N1 -33.3(4)
C4 C3 Sm1 N1 81.8(4)
C2 C3 Sm1 C1 -37.6(4)
C4 C3 Sm1 C1 77.5(4)
C2 C3 Sm1 C5 -79.6(4)
C4 C3 Sm1 C5 35.5(4)
C4 C3 Sm1 C2 115.1(6)
C2 C3 Sm1 C4 -115.1(6)
C2 C3 Sm1 P1 -28.0(4)
C4 C3 Sm1 P1 87.1(4)
N1 P1 Sm1 C30 -82.9(4)
C1 P1 Sm1 C30 73.2(4)
C12 P1 Sm1 C30 -9.0(5)
C6 P1 Sm1 C30 168.7(4)
N1 P1 Sm1 C34 108.1(3)
C1 P1 Sm1 C34 -95.8(3)
C12 P1 Sm1 C34 -178.0(5)
C6 P1 Sm1 C34 -0.3(3)
N1 P1 Sm1 O1 15.8(2)
C1 P1 Sm1 O1 171.9(3)
C12 P1 Sm1 O1 89.7(4)
C6 P1 Sm1 O1 -92.6(3)
C1 P1 Sm1 N1 156.1(3)
C12 P1 Sm1 N1 74.0(5)
C6 P1 Sm1 N1 -108.4(3)
N1 P1 Sm1 C1 -156.1(3)
C12 P1 Sm1 C1 -82.1(5)
C6 P1 Sm1 C1 95.5(3)
N1 P1 Sm1 C5 -124.5(3)
C1 P1 Sm1 C5 31.6(3)
C12 P1 Sm1 C5 -50.5(5)
C6 P1 Sm1 C5 127.2(3)
N1 P1 Sm1 C2 174.8(3)
C1 P1 Sm1 C2 -29.1(3)
C12 P1 Sm1 C2 -111.2(5)
C6 P1 Sm1 C2 66.4(3)
N1 P1 Sm1 C4 -140.5(3)
C1 P1 Sm1 C4 15.6(3)
C12 P1 Sm1 C4 -66.5(5)
C6 P1 Sm1 C4 111.1(3)
N1 P1 Sm1 C3 -169.4(3)
C1 P1 Sm1 C3 -13.3(3)
C12 P1 Sm1 C3 -95.4(5)
C6 P1 Sm1 C3 82.2(3)
